data_4129905
loop_
_publ_author_name
'Shih, Wei-Chun'
'Gu, Weixing'
'MacInnis, Morgan C.'
'Timpa, Samuel D.'
'Bhuvanesh, Nattamai'
'Zhou, Jia'
'Ozerov, Oleg V.'

_publ_section_title
;
 Facile Insertion of Rh and Ir into a Boron-Phenyl Bond, Leading to
 Boryl/Bis(phosphine) PBP Pincer Complexes.
;
_journal_issue 7
_journal_name_full 'Journal of the American Chemical Society'
_journal_page_first 2086
_journal_page_last 2089
_journal_paper_doi 10.1021/jacs.5b11706
_journal_volume 138
_journal_year 2016
_chemical_formula_sum 'C24 H36 B Cl Ir P2'
_chemical_formula_weight 624.93
_space_group_crystal_system monoclinic
_space_group_IT_number 14
_space_group_name_Hall '-P 2ybc'
_space_group_name_H-M_alt 'P 1 21/c 1'
_atom_sites_solution_hydrogens geom
_audit_creation_method SHELXL-2014
_cell_angle_alpha 90
_cell_angle_beta 90.466(6)
_cell_angle_gamma 90
_cell_formula_units_Z 8
_cell_length_a 15.462(9)
_cell_length_b 15.664(9)
_cell_length_c 21.667(12)
_cell_measurement_temperature 110(2)
_cell_measurement_theta_max 27.477
_cell_measurement_theta_min 2.600
_cell_volume 5248(5)
_computing_structure_refinement 'SHELXL-2014 (Sheldrick, 2014)'
_diffrn_ambient_temperature 110(2)
_diffrn_measured_fraction_theta_full 1.000
_diffrn_measured_fraction_theta_max 0.998
_diffrn_measurement_device_type 'Bruker APEX-II CCD'
_diffrn_measurement_method '\f and \w scans'
_diffrn_radiation_type MoK\a
_diffrn_radiation_wavelength 0.71073
_diffrn_reflns_av_R_equivalents 0.0412
_diffrn_reflns_av_unetI/netI 0.0292
_diffrn_reflns_Laue_measured_fraction_full 1.000
_diffrn_reflns_Laue_measured_fraction_max 0.998
_diffrn_reflns_limit_h_max 20
_diffrn_reflns_limit_h_min -20
_diffrn_reflns_limit_k_max 20
_diffrn_reflns_limit_k_min -20
_diffrn_reflns_limit_l_max 28
_diffrn_reflns_limit_l_min -28
_diffrn_reflns_number 61131
_diffrn_reflns_point_group_measured_fraction_full 1.000
_diffrn_reflns_point_group_measured_fraction_max 0.998
_diffrn_reflns_theta_full 25.242
_diffrn_reflns_theta_max 27.492
_diffrn_reflns_theta_min 1.604
_exptl_absorpt_coefficient_mu 5.321
_exptl_absorpt_correction_T_max 0.7456
_exptl_absorpt_correction_T_min 0.3153
_exptl_absorpt_correction_type multi-scan
_exptl_absorpt_process_details sadabs
_exptl_crystal_colour colourless
_exptl_crystal_density_diffrn 1.582
_exptl_crystal_description block
_exptl_crystal_F_000 2472
_exptl_crystal_size_max 0.375
_exptl_crystal_size_mid 0.240
_exptl_crystal_size_min 0.094
_refine_diff_density_max 2.819
_refine_diff_density_min -2.208
_refine_diff_density_rms 0.109
_refine_ls_extinction_method none
_refine_ls_goodness_of_fit_ref 1.064
_refine_ls_hydrogen_treatment constr
_refine_ls_matrix_type full
_refine_ls_number_parameters 539
_refine_ls_number_reflns 12016
_refine_ls_number_restraints 0
_refine_ls_restrained_S_all 1.064
_refine_ls_R_factor_all 0.0295
_refine_ls_R_factor_gt 0.0260
_refine_ls_shift/su_max 0.004
_refine_ls_shift/su_mean 0.000
_refine_ls_structure_factor_coef Fsqd
_refine_ls_weighting_details 'w=1/[\s^2^(Fo^2^)+(0.0178P)^2^+15.1057P] where P=(Fo^2^+2Fc^2^)/3'
_refine_ls_weighting_scheme calc
_refine_ls_wR_factor_gt 0.0615
_refine_ls_wR_factor_ref 0.0632
_reflns_Friedel_coverage 0.000
_reflns_number_gt 11077
_reflns_number_total 12016
_reflns_threshold_expression 'I > 2\s(I)'
_cod_data_source_file ja5b11706_si_002.cif
_cod_data_source_block 7-Ir
_cod_original_cell_volume 5247(5)
_cod_original_sg_symbol_H-M 'P 21/c'
_cod_database_code 4129905
_shelx_space_group_comment
;
The symmetry employed for this shelxl refinement is uniquely defined
by the following loop, which should always be used as a source of
symmetry information in preference to the above space-group names.
They are only intended as comments.
;
_shelx_estimated_absorpt_t_min 0.240
_shelx_estimated_absorpt_t_max 0.635
_shelxl_version_number 2014-1

loop_
_space_group_symop_operation_xyz
'x, y, z'
'-x, y+1/2, -z+1/2'
'-x, -y, -z'
'x, -y-1/2, z-1/2'

loop_
_atom_site_label
_atom_site_type_symbol
_atom_site_fract_x
_atom_site_fract_y
_atom_site_fract_z
_atom_site_U_iso_or_equiv
_atom_site_adp_type
_atom_site_occupancy
_atom_site_site_symmetry_order
_atom_site_calc_flag
_atom_site_refinement_flags_posn
_atom_site_refinement_flags_adp
Ir1 Ir 0.76653(2) 0.69407(2) 0.69798(2) 0.01569(4) Uani 1 1 d . .
Cl1' Cl 0.15232(6) 0.80663(6) 0.53685(4) 0.02897(19) Uani 1 1 d . .
Ir1' Ir 0.26402(2) 0.79493(2) 0.45872(2) 0.01628(4) Uani 1 1 d . .
P1' P 0.37094(5) 0.75466(5) 0.52738(4) 0.01704(16) Uani 1 1 d . .
C1' C 0.4008(2) 0.6512(2) 0.42602(15) 0.0183(6) Uani 1 1 d . .
B1' B 0.3128(3) 0.6945(2) 0.40224(17) 0.0179(7) Uani 1 1 d . .
C1 C 0.7922(2) 0.5883(2) 0.82183(15) 0.0203(7) Uani 1 1 d . .
Cl1 Cl 0.65136(6) 0.71507(7) 0.62336(4) 0.0323(2) Uani 1 1 d . .
P1 P 0.67577(5) 0.70982(5) 0.78097(4) 0.01776(17) Uani 1 1 d . .
P2 P 0.86652(5) 0.65682(5) 0.62452(4) 0.01575(16) Uani 1 1 d . .
P2' P 0.16963(6) 0.81605(6) 0.37731(4) 0.02225(18) Uani 1 1 d . .
C2' C 0.4333(2) 0.6759(2) 0.48458(15) 0.0193(6) Uani 1 1 d . .
C2 C 0.7257(2) 0.6443(2) 0.84093(15) 0.0205(7) Uani 1 1 d . .
C3 C 0.6996(2) 0.6486(3) 0.90261(17) 0.0297(8) Uani 1 1 d . .
H3 H 0.6556 0.6875 0.9144 0.036 Uiso 1 1 calc R U
C3' C 0.5114(2) 0.6437(2) 0.50741(18) 0.0287(8) Uani 1 1 d . .
H3' H 0.5318 0.6612 0.5469 0.034 Uiso 1 1 calc R U
C4 C 0.7379(3) 0.5958(3) 0.94667(16) 0.0320(9) Uani 1 1 d . .
H4 H 0.7207 0.5990 0.9886 0.038 Uiso 1 1 calc R U
C4' C 0.5596(2) 0.5864(2) 0.47283(18) 0.0298(8) Uani 1 1 d . .
H4' H 0.6134 0.5655 0.4881 0.036 Uiso 1 1 calc R U
C5 C 0.8009(3) 0.5392(3) 0.92893(17) 0.0341(9) Uani 1 1 d . .
H5 H 0.8258 0.5016 0.9586 0.041 Uiso 1 1 calc R U
C5' C 0.5288(3) 0.5603(2) 0.41631(18) 0.0288(8) Uani 1 1 d . .
H5' H 0.5605 0.5200 0.3928 0.035 Uiso 1 1 calc R U
C6 C 0.8286(2) 0.5362(3) 0.86790(17) 0.0279(8) Uani 1 1 d . .
H6 H 0.8735 0.4978 0.8572 0.034 Uiso 1 1 calc R U
C6' C 0.4513(2) 0.5926(2) 0.39333(16) 0.0253(7) Uani 1 1 d . .
H6' H 0.4318 0.5742 0.3538 0.030 Uiso 1 1 calc R U
C7 C 0.9076(2) 0.5500(2) 0.72187(15) 0.0184(6) Uani 1 1 d . .
C7' C 0.2736(2) 0.6886(2) 0.33374(16) 0.0219(7) Uani 1 1 d . .
C12 C 0.9576(2) 0.4843(2) 0.74860(17) 0.0259(7) Uani 1 1 d . .
H12 H 0.9381 0.4583 0.7856 0.031 Uiso 1 1 calc R U
C12' C 0.2955(3) 0.6274(3) 0.28892(17) 0.0317(8) Uani 1 1 d . .
H12' H 0.3365 0.5845 0.2995 0.038 Uiso 1 1 calc R U
C11 C 1.0346(3) 0.4564(3) 0.72273(18) 0.0301(8) Uani 1 1 d . .
H11 H 1.0667 0.4121 0.7422 0.036 Uiso 1 1 calc R U
C11' C 0.2598(3) 0.6270(3) 0.23011(18) 0.0365(10) Uani 1 1 d . .
H11' H 0.2754 0.5838 0.2015 0.044 Uiso 1 1 calc R U
C10 C 1.0649(2) 0.4928(3) 0.66874(18) 0.0312(8) Uani 1 1 d . .
H10 H 1.1187 0.4754 0.6521 0.037 Uiso 1 1 calc R U
C10' C 0.2017(3) 0.6894(3) 0.21325(17) 0.0342(9) Uani 1 1 d . .
H10' H 0.1792 0.6911 0.1723 0.041 Uiso 1 1 calc R U
C9 C 1.0157(2) 0.5549(2) 0.63923(17) 0.0269(8) Uani 1 1 d . .
H9 H 1.0352 0.5792 0.6016 0.032 Uiso 1 1 calc R U
C9' C 0.1760(2) 0.7498(3) 0.25610(16) 0.0300(8) Uani 1 1 d . .
H9' H 0.1352 0.7925 0.2447 0.036 Uiso 1 1 calc R U
C8 C 0.9376(2) 0.5819(2) 0.66464(15) 0.0192(6) Uani 1 1 d . .
C8' C 0.2101(2) 0.7480(2) 0.31623(15) 0.0243(7) Uani 1 1 d . .
C19 C 0.9374(2) 0.7388(2) 0.59129(15) 0.0211(7) Uani 1 1 d . .
H19 H 0.9842 0.7095 0.5678 0.025 Uiso 1 1 calc R U
C19' C 0.0570(2) 0.7777(3) 0.39149(18) 0.0307(8) Uani 1 1 d . .
H19' H 0.0344 0.8102 0.4276 0.037 Uiso 1 1 calc R U
C18 C 0.5686(2) 0.5745(2) 0.74610(19) 0.0307(8) Uani 1 1 d . .
H18A H 0.5096 0.5534 0.7395 0.046 Uiso 1 1 calc R U
H18B H 0.5979 0.5392 0.7772 0.046 Uiso 1 1 calc R U
H18C H 0.6004 0.5717 0.7072 0.046 Uiso 1 1 calc R U
C18' C 0.4951(3) 0.8755(3) 0.4977(2) 0.0387(10) Uani 1 1 d . .
H18D H 0.5204 0.8311 0.4716 0.058 Uiso 1 1 calc R U
H18E H 0.5407 0.9143 0.5121 0.058 Uiso 1 1 calc R U
H18F H 0.4520 0.9077 0.4738 0.058 Uiso 1 1 calc R U
C17 C 0.5045(2) 0.6756(3) 0.82351(19) 0.0362(10) Uani 1 1 d . .
H17A H 0.5040 0.7349 0.8378 0.054 Uiso 1 1 calc R U
H17B H 0.5246 0.6383 0.8570 0.054 Uiso 1 1 calc R U
H17C H 0.4459 0.6588 0.8109 0.054 Uiso 1 1 calc R U
C17' C 0.4099(3) 0.9014(3) 0.59479(19) 0.0343(9) Uani 1 1 d . .
H17D H 0.3631 0.9302 0.5722 0.052 Uiso 1 1 calc R U
H17E H 0.4536 0.9435 0.6073 0.052 Uiso 1 1 calc R U
H17F H 0.3863 0.8736 0.6315 0.052 Uiso 1 1 calc R U
C16 C 0.5653(2) 0.6673(2) 0.76850(16) 0.0222(7) Uani 1 1 d . .
H16 H 0.5390 0.7014 0.7342 0.027 Uiso 1 1 calc R U
C16' C 0.4515(2) 0.8341(2) 0.55311(16) 0.0238(7) Uani 1 1 d . .
H16' H 0.4970 0.8037 0.5777 0.029 Uiso 1 1 calc R U
C15 C 0.7447(3) 0.8570(3) 0.8327(2) 0.0442(11) Uani 1 1 d . .
H15A H 0.7808 0.8649 0.7962 0.066 Uiso 1 1 calc R U
H15B H 0.7746 0.8196 0.8622 0.066 Uiso 1 1 calc R U
H15C H 0.7340 0.9125 0.8521 0.066 Uiso 1 1 calc R U
C15' C 0.4005(3) 0.6833(3) 0.64747(18) 0.0373(10) Uani 1 1 d . .
H15D H 0.4442 0.6452 0.6300 0.056 Uiso 1 1 calc R U
H15E H 0.3735 0.6558 0.6831 0.056 Uiso 1 1 calc R U
H15F H 0.4280 0.7367 0.6607 0.056 Uiso 1 1 calc R U
C14 C 0.6106(3) 0.8722(3) 0.7663(2) 0.0400(10) Uani 1 1 d . .
H14A H 0.6395 0.8682 0.7263 0.060 Uiso 1 1 calc R U
H14B H 0.6107 0.9317 0.7802 0.060 Uiso 1 1 calc R U
H14C H 0.5509 0.8521 0.7620 0.060 Uiso 1 1 calc R U
C14' C 0.2787(3) 0.6227(3) 0.58272(19) 0.0333(9) Uani 1 1 d . .
H14D H 0.2317 0.6377 0.5541 0.050 Uiso 1 1 calc R U
H14E H 0.2543 0.5988 0.6206 0.050 Uiso 1 1 calc R U
H14F H 0.3165 0.5803 0.5634 0.050 Uiso 1 1 calc R U
C13 C 0.6588(2) 0.8167(2) 0.81359(18) 0.0285(8) Uani 1 1 d . .
H13 H 0.6219 0.8111 0.8511 0.034 Uiso 1 1 calc R U
C13' C 0.3312(2) 0.7026(2) 0.59843(16) 0.0247(7) Uani 1 1 d . .
H13' H 0.2899 0.7437 0.6177 0.030 Uiso 1 1 calc R U
C20 C 0.8862(3) 0.7956(2) 0.54644(18) 0.0304(8) Uani 1 1 d . .
H20A H 0.9234 0.8418 0.5317 0.046 Uiso 1 1 calc R U
H20B H 0.8362 0.8201 0.5677 0.046 Uiso 1 1 calc R U
H20C H 0.8661 0.7614 0.5113 0.046 Uiso 1 1 calc R U
C20' C -0.0067(3) 0.7908(3) 0.3383(2) 0.0445(11) Uani 1 1 d . .
H20D H -0.0072 0.8512 0.3265 0.067 Uiso 1 1 calc R U
H20E H -0.0647 0.7736 0.3513 0.067 Uiso 1 1 calc R U
H20F H 0.0110 0.7560 0.3030 0.067 Uiso 1 1 calc R U
C22 C 0.8204(2) 0.5964(2) 0.55835(15) 0.0237(7) Uani 1 1 d . .
H22 H 0.7804 0.6360 0.5359 0.028 Uiso 1 1 calc R U
C22' C 0.1589(3) 0.9228(3) 0.3437(2) 0.0410(11) Uani 1 1 d . .
H22' H 0.1214 0.9183 0.3060 0.049 Uiso 1 1 calc R U
C21 C 0.9791(2) 0.7910(2) 0.64318(18) 0.0275(8) Uani 1 1 d . .
H21A H 1.0194 0.8325 0.6255 0.041 Uiso 1 1 calc R U
H21B H 1.0105 0.7528 0.6713 0.041 Uiso 1 1 calc R U
H21C H 0.9340 0.8213 0.6660 0.041 Uiso 1 1 calc R U
C21' C 0.0594(3) 0.6828(3) 0.4101(2) 0.0416(11) Uani 1 1 d . .
H21D H 0.0838 0.6491 0.3763 0.062 Uiso 1 1 calc R U
H21E H 0.0006 0.6630 0.4186 0.062 Uiso 1 1 calc R U
H21F H 0.0954 0.6759 0.4472 0.062 Uiso 1 1 calc R U
C23 C 0.8873(3) 0.5653(3) 0.51152(19) 0.0396(10) Uani 1 1 d . .
H23A H 0.8574 0.5412 0.4755 0.059 Uiso 1 1 calc R U
H23B H 0.9239 0.5214 0.5306 0.059 Uiso 1 1 calc R U
H23C H 0.9232 0.6135 0.4985 0.059 Uiso 1 1 calc R U
C23' C 0.1130(4) 0.9813(3) 0.3904(2) 0.0674(18) Uani 1 1 d . .
H23D H 0.0995 1.0362 0.3707 0.101 Uiso 1 1 calc R U
H23E H 0.1510 0.9909 0.4261 0.101 Uiso 1 1 calc R U
H23F H 0.0593 0.9541 0.4039 0.101 Uiso 1 1 calc R U
C24 C 0.7660(3) 0.5215(2) 0.58079(18) 0.0303(8) Uani 1 1 d . .
H24A H 0.7467 0.4875 0.5453 0.045 Uiso 1 1 calc R U
H24B H 0.7155 0.5432 0.6029 0.045 Uiso 1 1 calc R U
H24C H 0.8008 0.4858 0.6086 0.045 Uiso 1 1 calc R U
C24' C 0.2455(4) 0.9576(3) 0.3244(3) 0.0684(18) Uani 1 1 d . .
H24D H 0.2716 0.9191 0.2942 0.103 Uiso 1 1 calc R U
H24E H 0.2835 0.9622 0.3607 0.103 Uiso 1 1 calc R U
H24F H 0.2377 1.0142 0.3059 0.103 Uiso 1 1 calc R U
B1 B 0.8227(2) 0.5929(2) 0.75095(17) 0.0191(7) Uani 1 1 d . .

loop_
_atom_site_aniso_label
_atom_site_aniso_U_11
_atom_site_aniso_U_22
_atom_site_aniso_U_33
_atom_site_aniso_U_23
_atom_site_aniso_U_13
_atom_site_aniso_U_12
Ir1 0.01173(6) 0.02028(7) 0.01508(6) 0.00081(4) 0.00108(4) 0.00239(4)
Cl1' 0.0195(4) 0.0462(5) 0.0211(4) -0.0016(4) 0.0019(3) 0.0056(4)
Ir1' 0.01417(7) 0.01939(7) 0.01524(6) 0.00200(4) -0.00174(5) 0.00095(4)
P1' 0.0152(4) 0.0206(4) 0.0153(4) -0.0019(3) -0.0025(3) 0.0024(3)
C1' 0.0226(16) 0.0164(15) 0.0160(15) 0.0021(12) 0.0015(12) -0.0029(12)
B1' 0.0212(19) 0.0155(17) 0.0171(17) -0.0025(13) 0.0041(14) -0.0002(13)
C1 0.0169(16) 0.0259(17) 0.0181(16) -0.0001(13) -0.0012(12) -0.0055(13)
Cl1 0.0198(4) 0.0523(6) 0.0246(4) 0.0034(4) -0.0055(3) 0.0107(4)
P1 0.0122(4) 0.0227(4) 0.0184(4) -0.0038(3) 0.0032(3) -0.0010(3)
P2 0.0141(4) 0.0199(4) 0.0133(4) 0.0014(3) 0.0016(3) 0.0027(3)
P2' 0.0233(4) 0.0245(4) 0.0189(4) 0.0017(3) -0.0044(3) 0.0040(3)
C2' 0.0191(16) 0.0207(16) 0.0181(16) -0.0008(12) 0.0005(12) 0.0036(13)
C2 0.0169(16) 0.0287(18) 0.0158(15) -0.0009(13) 0.0000(12) -0.0083(13)
C3 0.0218(18) 0.044(2) 0.0236(18) -0.0087(16) 0.0052(14) -0.0077(16)
C3' 0.0259(19) 0.032(2) 0.0277(19) -0.0017(15) -0.0050(15) 0.0096(15)
C4 0.031(2) 0.052(2) 0.0130(16) -0.0018(16) 0.0032(14) -0.0133(18)
C4' 0.0245(19) 0.031(2) 0.034(2) 0.0036(16) 0.0022(15) 0.0106(15)
C5 0.038(2) 0.045(2) 0.0192(18) 0.0082(16) -0.0052(16) -0.0070(18)
C5' 0.034(2) 0.0240(18) 0.0291(19) 0.0014(15) 0.0083(16) 0.0074(15)
C6 0.0268(19) 0.035(2) 0.0223(18) 0.0032(15) -0.0012(14) -0.0012(15)
C6' 0.0319(19) 0.0226(17) 0.0213(17) -0.0030(13) 0.0034(14) 0.0017(14)
C7 0.0151(15) 0.0208(16) 0.0192(16) 0.0001(12) -0.0013(12) 0.0008(12)
C7' 0.0176(16) 0.0299(18) 0.0183(16) 0.0013(13) 0.0017(13) -0.0065(13)
C12 0.0254(18) 0.0282(19) 0.0242(18) 0.0069(14) 0.0011(14) 0.0042(14)
C12' 0.031(2) 0.041(2) 0.0228(18) -0.0077(16) -0.0006(15) -0.0042(17)
C11 0.029(2) 0.030(2) 0.031(2) 0.0048(16) -0.0025(16) 0.0106(16)
C11' 0.031(2) 0.055(3) 0.0243(19) -0.0129(18) 0.0034(16) -0.0109(19)
C10 0.0225(18) 0.037(2) 0.034(2) 0.0048(17) 0.0053(15) 0.0122(16)
C10' 0.031(2) 0.057(3) 0.0145(17) -0.0028(16) 0.0001(15) -0.0156(19)
C9 0.0235(18) 0.033(2) 0.0245(18) 0.0044(15) 0.0077(14) 0.0095(15)
C9' 0.0258(19) 0.043(2) 0.0214(18) 0.0035(16) -0.0049(14) -0.0048(16)
C8 0.0177(16) 0.0217(16) 0.0182(16) 0.0012(12) 0.0011(12) 0.0026(12)
C8' 0.0211(17) 0.035(2) 0.0172(16) 0.0033(14) 0.0019(13) -0.0050(14)
C19 0.0185(16) 0.0240(17) 0.0209(16) 0.0037(13) 0.0025(13) 0.0001(13)
C19' 0.0221(18) 0.045(2) 0.0252(19) -0.0026(16) -0.0042(15) 0.0031(16)
C18 0.0245(19) 0.030(2) 0.037(2) -0.0059(16) -0.0030(16) -0.0080(15)
C18' 0.032(2) 0.043(2) 0.041(2) -0.0078(19) 0.0083(18) -0.0132(18)
C17 0.0193(19) 0.050(3) 0.039(2) -0.0100(19) 0.0084(16) -0.0104(17)
C17' 0.035(2) 0.033(2) 0.035(2) -0.0149(17) 0.0003(17) -0.0008(17)
C16 0.0131(15) 0.0264(18) 0.0273(18) -0.0014(14) -0.0010(13) -0.0026(13)
C16' 0.0167(16) 0.0299(19) 0.0248(18) -0.0085(14) -0.0039(13) -0.0002(14)
C15 0.034(2) 0.036(2) 0.062(3) -0.023(2) 0.006(2) -0.0131(19)
C15' 0.040(2) 0.048(3) 0.0237(19) 0.0073(17) -0.0079(17) 0.0055(19)
C14 0.041(2) 0.030(2) 0.050(3) -0.0024(18) 0.011(2) 0.0081(18)
C14' 0.034(2) 0.033(2) 0.032(2) 0.0110(16) -0.0004(17) -0.0026(17)
C13 0.0270(19) 0.0265(18) 0.032(2) -0.0089(15) 0.0111(15) -0.0027(15)
C13' 0.0251(18) 0.0322(19) 0.0168(16) 0.0026(14) -0.0011(14) 0.0057(14)
C20 0.036(2) 0.0280(19) 0.0276(19) 0.0089(15) -0.0017(16) -0.0015(16)
C20' 0.027(2) 0.062(3) 0.044(3) 0.001(2) -0.0107(19) 0.007(2)
C22 0.0270(18) 0.0262(18) 0.0178(16) -0.0015(13) -0.0002(13) -0.0003(14)
C22' 0.063(3) 0.024(2) 0.036(2) 0.0056(17) -0.019(2) 0.0040(19)
C21 0.0228(18) 0.031(2) 0.0286(19) 0.0005(15) -0.0006(15) -0.0062(15)
C21' 0.029(2) 0.056(3) 0.040(2) 0.011(2) -0.0016(18) -0.017(2)
C23 0.046(3) 0.047(3) 0.026(2) -0.0128(18) 0.0114(18) -0.005(2)
C23' 0.117(5) 0.031(3) 0.054(3) -0.010(2) -0.031(3) 0.029(3)
C24 0.033(2) 0.029(2) 0.0285(19) -0.0028(15) -0.0037(16) -0.0067(16)
C24' 0.095(5) 0.034(3) 0.075(4) 0.031(3) -0.029(3) -0.027(3)
B1 0.0160(17) 0.0251(19) 0.0162(17) 0.0014(14) -0.0006(13) 0.0012(14)

loop_
_atom_type_symbol
_atom_type_description
_atom_type_scat_dispersion_real
_atom_type_scat_dispersion_imag
_atom_type_scat_source
C C 0.0033 0.0016 'International Tables Vol C Tables 4.2.6.8 and 6.1.1.4'
H H 0.0000 0.0000 'International Tables Vol C Tables 4.2.6.8 and 6.1.1.4'
B B 0.0013 0.0007 'International Tables Vol C Tables 4.2.6.8 and 6.1.1.4'
Cl Cl 0.1484 0.1585 'International Tables Vol C Tables 4.2.6.8 and 6.1.1.4'
Ir Ir -1.4442 7.9887 'International Tables Vol C Tables 4.2.6.8 and 6.1.1.4'
P P 0.1023 0.0942 'International Tables Vol C Tables 4.2.6.8 and 6.1.1.4'

loop_
_geom_angle_atom_site_label_1
_geom_angle_atom_site_label_2
_geom_angle_atom_site_label_3
_geom_angle
B1 Ir1 P2 84.89(11)
B1 Ir1 P1 84.72(11)
P2 Ir1 P1 169.55(3)
B1 Ir1 Cl1 138.94(11)
P2 Ir1 Cl1 93.85(5)
P1 Ir1 Cl1 93.29(5)
B1' Ir1' P1' 85.02(11)
B1' Ir1' P2' 83.78(11)
P1' Ir1' P2' 168.73(3)
B1' Ir1' Cl1' 135.22(10)
P1' Ir1' Cl1' 94.64(5)
P2' Ir1' Cl1' 94.18(6)
C2' P1' C16' 104.56(16)
C2' P1' C13' 107.80(16)
C16' P1' C13' 105.89(17)
C2' P1' Ir1' 103.68(11)
C16' P1' Ir1' 119.35(13)
C13' P1' Ir1' 114.59(12)
C6' C1' C2' 115.9(3)
C6' C1' B1' 126.2(3)
C2' C1' B1' 117.9(3)
C1' B1' C7' 126.0(3)
C1' B1' Ir1' 115.5(2)
C7' B1' Ir1' 116.2(2)
C6 C1 C2 116.1(3)
C6 C1 B1 125.8(3)
C2 C1 B1 118.0(3)
C2 P1 C13 107.47(18)
C2 P1 C16 106.66(16)
C13 P1 C16 104.44(17)
C2 P1 Ir1 103.81(12)
C13 P1 Ir1 119.21(13)
C16 P1 Ir1 114.51(12)
C8 P2 C19 106.11(16)
C8 P2 C22 105.43(16)
C19 P2 C22 106.27(16)
C8 P2 Ir1 103.83(11)
C19 P2 Ir1 119.96(12)
C22 P2 Ir1 114.03(12)
C8' P2' C22' 106.05(19)
C8' P2' C19' 104.97(17)
C22' P2' C19' 106.1(2)
C8' P2' Ir1' 104.70(12)
C22' P2' Ir1' 119.37(15)
C19' P2' Ir1' 114.40(13)
C3' C2' C1' 121.3(3)
C3' C2' P1' 121.6(3)
C1' C2' P1' 117.1(2)
C3 C2 C1 121.6(3)
C3 C2 P1 121.9(3)
C1 C2 P1 116.4(2)
C4 C3 C2 120.1(4)
C4 C3 H3 119.9
C2 C3 H3 119.9
C4' C3' C2' 120.6(3)
C4' C3' H3' 119.7
C2' C3' H3' 119.7
C5 C4 C3 119.3(3)
C5 C4 H4 120.3
C3 C4 H4 120.3
C5' C4' C3' 119.2(3)
C5' C4' H4' 120.4
C3' C4' H4' 120.4
C4 C5 C6 120.7(4)
C4 C5 H5 119.7
C6 C5 H5 119.7
C4' C5' C6' 120.3(3)
C4' C5' H5' 119.9
C6' C5' H5' 119.9
C5 C6 C1 122.1(4)
C5 C6 H6 118.9
C1 C6 H6 118.9
C5' C6' C1' 122.7(3)
C5' C6' H6' 118.7
C1' C6' H6' 118.7
C12 C7 C8 115.7(3)
C12 C7 B1 126.3(3)
C8 C7 B1 118.0(3)
C8' C7' C12' 115.9(3)
C8' C7' B1' 118.1(3)
C12' C7' B1' 126.0(3)
C11 C12 C7 122.2(3)
C11 C12 H12 118.9
C7 C12 H12 118.9
C11' C12' C7' 122.8(4)
C11' C12' H12' 118.6
C7' C12' H12' 118.6
C10 C11 C12 120.4(3)
C10 C11 H11 119.8
C12 C11 H11 119.8
C10' C11' C12' 119.7(4)
C10' C11' H11' 120.1
C12' C11' H11' 120.1
C11 C10 C9 119.3(3)
C11 C10 H10 120.3
C9 C10 H10 120.3
C11' C10' C9' 119.8(4)
C11' C10' H10' 120.1
C9' C10' H10' 120.1
C10 C9 C8 120.2(3)
C10 C9 H9 119.9
C8 C9 H9 119.9
C10' C9' C8' 120.0(4)
C10' C9' H9' 120.0
C8' C9' H9' 120.0
C9 C8 C7 121.9(3)
C9 C8 P2 121.8(3)
C7 C8 P2 116.3(2)
C9' C8' C7' 121.5(3)
C9' C8' P2' 122.4(3)
C7' C8' P2' 115.9(3)
C21 C19 C20 111.6(3)
C21 C19 P2 109.6(2)
C20 C19 P2 110.3(2)
C21 C19 H19 108.4
C20 C19 H19 108.4
P2 C19 H19 108.4
C20' C19' C21' 110.0(4)
C20' C19' P2' 115.4(3)
C21' C19' P2' 109.4(3)
C20' C19' H19' 107.2
C21' C19' H19' 107.2
P2' C19' H19' 107.2
C16 C18 H18A 109.5
C16 C18 H18B 109.5
H18A C18 H18B 109.5
C16 C18 H18C 109.5
H18A C18 H18C 109.5
H18B C18 H18C 109.5
C16' C18' H18D 109.5
C16' C18' H18E 109.5
H18D C18' H18E 109.5
C16' C18' H18F 109.5
H18D C18' H18F 109.5
H18E C18' H18F 109.5
C16 C17 H17A 109.5
C16 C17 H17B 109.5
H17A C17 H17B 109.5
C16 C17 H17C 109.5
H17A C17 H17C 109.5
H17B C17 H17C 109.5
C16' C17' H17D 109.5
C16' C17' H17E 109.5
H17D C17' H17E 109.5
C16' C17' H17F 109.5
H17D C17' H17F 109.5
H17E C17' H17F 109.5
C17 C16 C18 110.5(3)
C17 C16 P1 115.3(3)
C18 C16 P1 110.7(2)
C17 C16 H16 106.6
C18 C16 H16 106.6
P1 C16 H16 106.6
C18' C16' C17' 111.2(3)
C18' C16' P1' 110.5(3)
C17' C16' P1' 110.9(3)
C18' C16' H16' 108.1
C17' C16' H16' 108.1
P1' C16' H16' 108.1
C13 C15 H15A 109.5
C13 C15 H15B 109.5
H15A C15 H15B 109.5
C13 C15 H15C 109.5
H15A C15 H15C 109.5
H15B C15 H15C 109.5
C13' C15' H15D 109.5
C13' C15' H15E 109.5
H15D C15' H15E 109.5
C13' C15' H15F 109.5
H15D C15' H15F 109.5
H15E C15' H15F 109.5
C13 C14 H14A 109.5
C13 C14 H14B 109.5
H14A C14 H14B 109.5
C13 C14 H14C 109.5
H14A C14 H14C 109.5
H14B C14 H14C 109.5
C13' C14' H14D 109.5
C13' C14' H14E 109.5
H14D C14' H14E 109.5
C13' C14' H14F 109.5
H14D C14' H14F 109.5
H14E C14' H14F 109.5
C15 C13 C14 111.4(4)
C15 C13 P1 110.8(3)
C14 C13 P1 109.2(3)
C15 C13 H13 108.5
C14 C13 H13 108.5
P1 C13 H13 108.5
C14' C13' C15' 111.1(3)
C14' C13' P1' 110.8(3)
C15' C13' P1' 115.3(3)
C14' C13' H13' 106.4
C15' C13' H13' 106.4
P1' C13' H13' 106.4
C19 C20 H20A 109.5
C19 C20 H20B 109.5
H20A C20 H20B 109.5
C19 C20 H20C 109.5
H20A C20 H20C 109.5
H20B C20 H20C 109.5
C19' C20' H20D 109.5
C19' C20' H20E 109.5
H20D C20' H20E 109.5
C19' C20' H20F 109.5
H20D C20' H20F 109.5
H20E C20' H20F 109.5
C24 C22 C23 110.1(3)
C24 C22 P2 110.8(2)
C23 C22 P2 114.6(3)
C24 C22 H22 107.0
C23 C22 H22 107.0
P2 C22 H22 107.0
C24' C22' C23' 112.4(5)
C24' C22' P2' 111.3(3)
C23' C22' P2' 108.8(3)
C24' C22' H22' 108.1
C23' C22' H22' 108.1
P2' C22' H22' 108.1
C19 C21 H21A 109.5
C19 C21 H21B 109.5
H21A C21 H21B 109.5
C19 C21 H21C 109.5
H21A C21 H21C 109.5
H21B C21 H21C 109.5
C19' C21' H21D 109.5
C19' C21' H21E 109.5
H21D C21' H21E 109.5
C19' C21' H21F 109.5
H21D C21' H21F 109.5
H21E C21' H21F 109.5
C22 C23 H23A 109.5
C22 C23 H23B 109.5
H23A C23 H23B 109.5
C22 C23 H23C 109.5
H23A C23 H23C 109.5
H23B C23 H23C 109.5
C22' C23' H23D 109.5
C22' C23' H23E 109.5
H23D C23' H23E 109.5
C22' C23' H23F 109.5
H23D C23' H23F 109.5
H23E C23' H23F 109.5
C22 C24 H24A 109.5
C22 C24 H24B 109.5
H24A C24 H24B 109.5
C22 C24 H24C 109.5
H24A C24 H24C 109.5
H24B C24 H24C 109.5
C22' C24' H24D 109.5
C22' C24' H24E 109.5
H24D C24' H24E 109.5
C22' C24' H24F 109.5
H24D C24' H24F 109.5
H24E C24' H24F 109.5
C7 B1 C1 126.9(3)
C7 B1 Ir1 115.4(2)
C1 B1 Ir1 115.1(2)

loop_
_geom_bond_atom_site_label_1
_geom_bond_atom_site_label_2
_geom_bond_distance
Ir1 B1 2.137(4)
Ir1 P2 2.3030(12)
Ir1 P1 2.3032(13)
Ir1 Cl1 2.4180(13)
Cl1' Ir1' 2.4351(13)
Ir1' B1' 2.135(4)
Ir1' P1' 2.3031(12)
Ir1' P2' 2.3040(13)
P1' C2' 1.824(3)
P1' C16' 1.844(4)
P1' C13' 1.851(4)
C1' C6' 1.401(5)
C1' C2' 1.415(5)
C1' B1' 1.601(5)
B1' C7' 1.601(5)
C1 C6 1.403(5)
C1 C2 1.415(5)
C1 B1 1.612(5)
P1 C2 1.822(4)
P1 C13 1.837(4)
P1 C16 1.851(3)
P2 C8 1.824(3)
P2 C19 1.838(4)
P2 C22 1.856(4)
P2' C8' 1.815(4)
P2' C22' 1.832(4)
P2' C19' 1.871(4)
C2' C3' 1.396(5)
C2 C3 1.401(5)
C3 C4 1.391(6)
C3 H3 0.9500
C3' C4' 1.391(5)
C3' H3' 0.9500
C4 C5 1.376(6)
C4 H4 0.9500
C4' C5' 1.373(5)
C4' H4' 0.9500
C5 C6 1.394(5)
C5 H5 0.9500
C5' C6' 1.388(5)
C5' H5' 0.9500
C6 H6 0.9500
C6' H6' 0.9500
C7 C12 1.409(5)
C7 C8 1.418(5)
C7 B1 1.607(5)
C7' C8' 1.403(5)
C7' C12' 1.408(5)
C12 C11 1.390(5)
C12 H12 0.9500
C12' C11' 1.384(5)
C12' H12' 0.9500
C11 C10 1.386(5)
C11 H11 0.9500
C11' C10' 1.376(6)
C11' H11' 0.9500
C10 C9 1.387(5)
C10 H10 0.9500
C10' C9' 1.386(6)
C10' H10' 0.9500
C9 C8 1.397(5)
C9 H9 0.9500
C9' C8' 1.402(5)
C9' H9' 0.9500
C19 C21 1.529(5)
C19 C20 1.534(5)
C19 H19 1.0000
C19' C20' 1.522(5)
C19' C21' 1.540(6)
C19' H19' 1.0000
C18 C16 1.532(5)
C18 H18A 0.9800
C18 H18B 0.9800
C18 H18C 0.9800
C18' C16' 1.526(6)
C18' H18D 0.9800
C18' H18E 0.9800
C18' H18F 0.9800
C17 C16 1.530(5)
C17 H17A 0.9800
C17 H17B 0.9800
C17 H17C 0.9800
C17' C16' 1.534(5)
C17' H17D 0.9800
C17' H17E 0.9800
C17' H17F 0.9800
C16 H16 1.0000
C16' H16' 1.0000
C15 C13 1.526(5)
C15 H15A 0.9800
C15 H15B 0.9800
C15 H15C 0.9800
C15' C13' 1.533(5)
C15' H15D 0.9800
C15' H15E 0.9800
C15' H15F 0.9800
C14 C13 1.532(6)
C14 H14A 0.9800
C14 H14B 0.9800
C14 H14C 0.9800
C14' C13' 1.529(5)
C14' H14D 0.9800
C14' H14E 0.9800
C14' H14F 0.9800
C13 H13 1.0000
C13' H13' 1.0000
C20 H20A 0.9800
C20 H20B 0.9800
C20 H20C 0.9800
C20' H20D 0.9800
C20' H20E 0.9800
C20' H20F 0.9800
C22 C24 1.525(5)
C22 C23 1.534(5)
C22 H22 1.0000
C22' C24' 1.507(7)
C22' C23' 1.543(7)
C22' H22' 1.0000
C21 H21A 0.9800
C21 H21B 0.9800
C21 H21C 0.9800
C21' H21D 0.9800
C21' H21E 0.9800
C21' H21F 0.9800
C23 H23A 0.9800
C23 H23B 0.9800
C23 H23C 0.9800
C23' H23D 0.9800
C23' H23E 0.9800
C23' H23F 0.9800
C24 H24A 0.9800
C24 H24B 0.9800
C24 H24C 0.9800
C24' H24D 0.9800
C24' H24E 0.9800
C24' H24F 0.9800

loop_
_geom_torsion_atom_site_label_1
_geom_torsion_atom_site_label_2
_geom_torsion_atom_site_label_3
_geom_torsion_atom_site_label_4
_geom_torsion
C6' C1' B1' C7' -8.9(5)
C2' C1' B1' C7' 168.7(3)
C6' C1' B1' Ir1' -170.9(3)
C2' C1' B1' Ir1' 6.7(4)
C6' C1' C2' C3' 0.5(5)
B1' C1' C2' C3' -177.3(3)
C6' C1' C2' P1' 178.1(3)
B1' C1' C2' P1' 0.3(4)
C16' P1' C2' C3' 45.7(3)
C13' P1' C2' C3' -66.7(3)
Ir1' P1' C2' C3' 171.5(3)
C16' P1' C2' C1' -131.9(3)
C13' P1' C2' C1' 115.7(3)
Ir1' P1' C2' C1' -6.1(3)
C6 C1 C2 C3 1.5(5)
B1 C1 C2 C3 -175.5(3)
C6 C1 C2 P1 -178.1(3)
B1 C1 C2 P1 4.8(4)
C13 P1 C2 C3 40.8(3)
C16 P1 C2 C3 -70.7(3)
Ir1 P1 C2 C3 168.0(3)
C13 P1 C2 C1 -139.5(3)
C16 P1 C2 C1 108.9(3)
Ir1 P1 C2 C1 -12.4(3)
C1 C2 C3 C4 -1.3(5)
P1 C2 C3 C4 178.3(3)
C1' C2' C3' C4' 0.2(6)
P1' C2' C3' C4' -177.3(3)
C2 C3 C4 C5 -0.6(6)
C2' C3' C4' C5' -1.3(6)
C3 C4 C5 C6 2.2(6)
C3' C4' C5' C6' 1.6(6)
C4 C5 C6 C1 -2.0(6)
C2 C1 C6 C5 0.1(5)
B1 C1 C6 C5 176.9(4)
C4' C5' C6' C1' -1.0(6)
C2' C1' C6' C5' -0.1(5)
B1' C1' C6' C5' 177.5(3)
C1' B1' C7' C8' -162.8(3)
Ir1' B1' C7' C8' -0.9(4)
C1' B1' C7' C12' 18.7(5)
Ir1' B1' C7' C12' -179.4(3)
C8 C7 C12 C11 4.1(5)
B1 C7 C12 C11 -174.0(4)
C8' C7' C12' C11' 2.5(6)
B1' C7' C12' C11' -179.0(4)
C7 C12 C11 C10 -0.2(6)
C7' C12' C11' C10' 1.4(6)
C12 C11 C10 C9 -2.8(6)
C12' C11' C10' C9' -3.1(6)
C11 C10 C9 C8 1.6(6)
C11' C10' C9' C8' 0.9(6)
C10 C9 C8 C7 2.6(6)
C10 C9 C8 P2 -174.9(3)
C12 C7 C8 C9 -5.3(5)
B1 C7 C8 C9 173.0(3)
C12 C7 C8 P2 172.4(3)
B1 C7 C8 P2 -9.4(4)
C19 P2 C8 C9 -41.8(3)
C22 P2 C8 C9 70.7(3)
Ir1 P2 C8 C9 -169.1(3)
C19 P2 C8 C7 140.6(3)
C22 P2 C8 C7 -106.9(3)
Ir1 P2 C8 C7 13.3(3)
C10' C9' C8' C7' 3.2(6)
C10' C9' C8' P2' -172.0(3)
C12' C7' C8' C9' -4.8(5)
B1' C7' C8' C9' 176.6(3)
C12' C7' C8' P2' 170.7(3)
B1' C7' C8' P2' -7.9(4)
C22' P2' C8' C9' -45.5(4)
C19' P2' C8' C9' 66.6(3)
Ir1' P2' C8' C9' -172.6(3)
C22' P2' C8' C7' 139.1(3)
C19' P2' C8' C7' -108.8(3)
Ir1' P2' C8' C7' 12.0(3)
C8 P2 C19 C21 -67.4(3)
C22 P2 C19 C21 -179.3(2)
Ir1 P2 C19 C21 49.6(3)
C8 P2 C19 C20 169.4(2)
C22 P2 C19 C20 57.5(3)
Ir1 P2 C19 C20 -73.6(3)
C8' P2' C19' C20' -65.7(4)
C22' P2' C19' C20' 46.3(4)
Ir1' P2' C19' C20' -179.9(3)
C8' P2' C19' C21' 59.0(3)
C22' P2' C19' C21' 171.0(3)
Ir1' P2' C19' C21' -55.2(3)
C2 P1 C16 C17 64.7(3)
C13 P1 C16 C17 -48.9(3)
Ir1 P1 C16 C17 178.9(3)
C2 P1 C16 C18 -61.7(3)
C13 P1 C16 C18 -175.3(3)
Ir1 P1 C16 C18 52.5(3)
C2' P1' C16' C18' 61.0(3)
C13' P1' C16' C18' 174.8(3)
Ir1' P1' C16' C18' -54.2(3)
C2' P1' C16' C17' -175.3(3)
C13' P1' C16' C17' -61.5(3)
Ir1' P1' C16' C17' 69.5(3)
C2 P1 C13 C15 61.1(3)
C16 P1 C13 C15 174.2(3)
Ir1 P1 C13 C15 -56.4(3)
C2 P1 C13 C14 -175.8(3)
C16 P1 C13 C14 -62.8(3)
Ir1 P1 C13 C14 66.6(3)
C2' P1' C13' C14' -56.3(3)
C16' P1' C13' C14' -167.8(3)
Ir1' P1' C13' C14' 58.5(3)
C2' P1' C13' C15' 70.9(3)
C16' P1' C13' C15' -40.5(3)
Ir1' P1' C13' C15' -174.2(2)
C8 P2 C22 C24 63.0(3)
C19 P2 C22 C24 175.3(3)
Ir1 P2 C22 C24 -50.3(3)
C8 P2 C22 C23 -62.4(3)
C19 P2 C22 C23 50.0(3)
Ir1 P2 C22 C23 -175.6(3)
C8' P2' C22' C24' -63.3(4)
C19' P2' C22' C24' -174.6(3)
Ir1' P2' C22' C24' 54.4(4)
C8' P2' C22' C23' 172.3(3)
C19' P2' C22' C23' 61.0(4)
Ir1' P2' C22' C23' -70.0(4)
C12 C7 B1 C1 17.1(6)
C8 C7 B1 C1 -160.9(3)
C12 C7 B1 Ir1 178.0(3)
C8 C7 B1 Ir1 -0.1(4)
C6 C1 B1 C7 -9.4(6)
C2 C1 B1 C7 167.3(3)
C6 C1 B1 Ir1 -170.3(3)
C2 C1 B1 Ir1 6.4(4)
